data_7062512
loop_
_publ_author_name
'Liu, Fu-Xiaomin'
'Chen, Weijie'
'Ma, Lei'
'Cheng, Kui'
'Zhou, Zhi'
'Yi, Wei'

_publ_section_title
;
 Assembly of fluorinated benzodiazepines via Rh(iii)-catalysed [5+2]
 annulation of N-benzo[d]imidazole indolines with 2,2-difluorovinyl
 tosylate
;
_journal_issue 27
_journal_name_full 'New Journal of Chemistry'
_journal_page_first 12589
_journal_page_last 12594
_journal_paper_doi 10.1039/D3NJ01544K
_journal_volume 47
_journal_year 2023
_chemical_formula_moiety 'C17 H11 Cl F N3'
_chemical_formula_sum 'C17 H11 Cl F N3'
_chemical_formula_weight 311.74
_space_group_crystal_system monoclinic
_space_group_IT_number 14
_space_group_name_Hall '-P 2ybc'
_space_group_name_H-M_alt 'P 1 21/c 1'
_atom_sites_solution_hydrogens geom
_atom_sites_solution_primary dual
_audit_creation_date 2021-04-03
_audit_creation_method
;
Olex2 1.3
(compiled 2020.07.31 svn.rc2a77460 for OlexSys, GUI svn.r6145)
;
_audit_update_record
;
2022-10-18 deposited with the CCDC.	2023-06-01 downloaded from the CCDC.
;
_cell_angle_alpha 90
_cell_angle_beta 106.738(7)
_cell_angle_gamma 90
_cell_formula_units_Z 4
_cell_length_a 19.5807(14)
_cell_length_b 4.7294(3)
_cell_length_c 14.8063(10)
_cell_measurement_reflns_used 2362
_cell_measurement_temperature 150.00(10)
_cell_measurement_theta_max 28.2250
_cell_measurement_theta_min 2.7410
_cell_volume 1313.04(16)
_computing_cell_refinement 'CrysAlisPro 1.171.38.43f (Rigaku OD, 2015)'
_computing_data_collection 'CrysAlisPro 1.171.38.43f (Rigaku OD, 2015)'
_computing_data_reduction 'CrysAlisPro 1.171.38.43f (Rigaku OD, 2015)'
_computing_molecular_graphics 'Olex2 1.3 (Dolomanov et al., 2009)'
_computing_publication_material 'Olex2 1.3 (Dolomanov et al., 2009)'
_computing_structure_refinement 'SHELXL 2018/3 (Sheldrick, 2015)'
_computing_structure_solution 'SHELXT 2018/2 (Sheldrick, 2018)'
_diffrn_ambient_environment N~2~
_diffrn_ambient_temperature 150.00(10)
_diffrn_detector 'CCD plate'
_diffrn_detector_area_resol_mean 5.2684
_diffrn_detector_type AtlasS2
_diffrn_measured_fraction_theta_full 1.000
_diffrn_measured_fraction_theta_max 1.000
_diffrn_measurement_details
;
List of Runs (angles in degrees, time in seconds):

  # Type    Start    End  Width  t~exp~   \w     \q     \k     \f   Frames
#--------------------------------------------------------------------------
  1  \w    -83.00  15.00   1.00    4.00    --  -11.27 -57.00 150.00   98
  2  \w    -86.00  -3.00   1.00    4.00    --  -11.27 -38.00-120.00   83
;
_diffrn_measurement_device 'four-circle diffractometer'
_diffrn_measurement_device_type 'SuperNova, Dual, Cu at zero, AtlasS2'
_diffrn_measurement_method '\w scans'
_diffrn_orient_matrix_type 'CrysAlisPro convention (1999,Acta A55,543-557)'
_diffrn_orient_matrix_UB_11 -0.0354341000
_diffrn_orient_matrix_UB_12 0.0164916000
_diffrn_orient_matrix_UB_13 0.0024278000
_diffrn_orient_matrix_UB_21 0.0130554000
_diffrn_orient_matrix_UB_22 0.0200307000
_diffrn_orient_matrix_UB_23 0.0494862000
_diffrn_orient_matrix_UB_31 0.0022381000
_diffrn_orient_matrix_UB_32 0.1476652000
_diffrn_orient_matrix_UB_33 -0.0069700000
_diffrn_radiation_monochromator mirror
_diffrn_radiation_probe x-ray
_diffrn_radiation_type 'Mo K\a'
_diffrn_radiation_wavelength 0.71073
_diffrn_reflns_av_R_equivalents 0.0212
_diffrn_reflns_av_unetI/netI 0.0314
_diffrn_reflns_Laue_measured_fraction_full 1.000
_diffrn_reflns_Laue_measured_fraction_max 1.000
_diffrn_reflns_limit_h_max 23
_diffrn_reflns_limit_h_min -20
_diffrn_reflns_limit_k_max 4
_diffrn_reflns_limit_k_min -5
_diffrn_reflns_limit_l_max 10
_diffrn_reflns_limit_l_min -17
_diffrn_reflns_number 5097
_diffrn_reflns_point_group_measured_fraction_full 1.000
_diffrn_reflns_point_group_measured_fraction_max 1.000
_diffrn_reflns_theta_full 25.000
_diffrn_reflns_theta_max 25.000
_diffrn_reflns_theta_min 2.172
_diffrn_source 'micro-focus sealed X-ray tube'
_diffrn_source_type 'SuperNova (Mo) X-ray Source'
_exptl_absorpt_coefficient_mu 0.302
_exptl_absorpt_correction_T_max 1.00000
_exptl_absorpt_correction_T_min 0.95312
_exptl_absorpt_correction_type multi-scan
_exptl_absorpt_process_details
;
CrysAlisPro 1.171.38.43f (Rigaku Oxford Diffraction, 2015)
Empirical absorption correction using spherical harmonics,
 implemented in SCALE3 ABSPACK scaling algorithm.
;
_exptl_crystal_colour yellow
_exptl_crystal_colour_primary yellow
_exptl_crystal_density_diffrn 1.577
_exptl_crystal_description block
_exptl_crystal_F_000 640
_exptl_crystal_size_max 0.15
_exptl_crystal_size_mid 0.13
_exptl_crystal_size_min 0.12
_refine_diff_density_max 0.202
_refine_diff_density_min -0.267
_refine_diff_density_rms 0.046
_refine_ls_extinction_method none
_refine_ls_goodness_of_fit_ref 1.036
_refine_ls_hydrogen_treatment constr
_refine_ls_matrix_type full
_refine_ls_number_parameters 199
_refine_ls_number_reflns 2317
_refine_ls_number_restraints 0
_refine_ls_restrained_S_all 1.036
_refine_ls_R_factor_all 0.0445
_refine_ls_R_factor_gt 0.0361
_refine_ls_shift/su_max 0.000
_refine_ls_shift/su_mean 0.000
_refine_ls_structure_factor_coef Fsqd
_refine_ls_weighting_details 'w=1/[\s^2^(Fo^2^)+(0.0393P)^2^+0.5253P] where P=(Fo^2^+2Fc^2^)/3'
_refine_ls_weighting_scheme calc
_refine_ls_wR_factor_gt 0.0837
_refine_ls_wR_factor_ref 0.0897
_reflns_Friedel_coverage 0.000
_reflns_number_gt 1968
_reflns_number_total 2317
_reflns_threshold_expression 'I > 2\s(I)'
_cod_data_source_file d3nj01544k2.cif
_cod_data_source_block 0062
_cod_depositor_comments 'Adding full bibliography for 7062512--7062513.cif.'
_cod_database_code 7062512
_shelx_shelxl_version_number 2018/3
_shelx_space_group_comment
;
The symmetry employed for this shelxl refinement is uniquely defined
by the following loop, which should always be used as a source of
symmetry information in preference to the above space-group names.
They are only intended as comments.
;
_reflns_odcompleteness_completeness 99.90
_reflns_odcompleteness_iscentric 1
_reflns_odcompleteness_theta 26.32
_olex2_refinement_description
;
1. Fixed Uiso
 At 1.2 times of:
  All C(H) groups, All C(H,H) groups
2.a Secondary CH2 refined with riding coordinates:
 C7(H7A,H7B), C8(H8A,H8B)
2.b Aromatic/amide H refined with riding coordinates:
 C3(H3), C4(H4), C11(H11), C14(H14), C15(H15), C16(H16), C17(H17)
;
_olex2_submission_special_instructions 'No special instructions were received'
_oxdiff_exptl_absorpt_empirical_details
;
Empirical correction (ABSPACK) includes:
- Absorption correction using spherical harmonics
- Frame scaling
;
_oxdiff_exptl_absorpt_empirical_full_max 1.205
_oxdiff_exptl_absorpt_empirical_full_min 0.937

loop_
_space_group_symop_operation_xyz
'x, y, z'
'-x, y+1/2, -z+1/2'
'-x, -y, -z'
'x, -y-1/2, z-1/2'

loop_
_atom_site_label
_atom_site_type_symbol
_atom_site_fract_x
_atom_site_fract_y
_atom_site_fract_z
_atom_site_U_iso_or_equiv
_atom_site_adp_type
_atom_site_occupancy
_atom_site_site_symmetry_order
_atom_site_calc_flag
_atom_site_refinement_flags_posn
_atom_site_refinement_flags_adp
_atom_site_refinement_flags_occupancy
_atom_site_disorder_assembly
_atom_site_disorder_group
Cl1 Cl 0.01183(3) 0.93072(11) 0.36064(4) 0.03755(17) Uani 1 1 d . . . . .
F1 F 0.39278(6) 0.1282(2) 0.40925(8) 0.0373(3) Uani 1 1 d . . . . .
N1 N 0.21024(8) 0.2815(3) 0.51378(10) 0.0242(4) Uani 1 1 d . . . . .
N2 N 0.27069(8) -0.0712(3) 0.61389(10) 0.0235(4) Uani 1 1 d . . . . .
N3 N 0.32094(8) 0.0635(3) 0.50101(10) 0.0219(3) Uani 1 1 d . . . . .
C1 C 0.12493(10) 0.5913(4) 0.43472(12) 0.0228(4) Uani 1 1 d . . . . .
C2 C 0.09297(10) 0.7753(4) 0.36267(13) 0.0269(4) Uani 1 1 d . . . . .
C3 C 0.12406(11) 0.8338(4) 0.29190(13) 0.0302(5) Uani 1 1 d . . . . .
H3 H 0.102873 0.960189 0.243884 0.036 Uiso 1 1 calc R U . . .
C4 C 0.18745(10) 0.7000(4) 0.29412(13) 0.0280(4) Uani 1 1 d . . . . .
H4 H 0.208016 0.738045 0.246104 0.034 Uiso 1 1 calc R U . . .
C5 C 0.22199(9) 0.5107(4) 0.36506(12) 0.0226(4) Uani 1 1 d . . . . .
C6 C 0.18835(9) 0.4601(3) 0.43510(12) 0.0209(4) Uani 1 1 d . . . . .
C7 C 0.10135(10) 0.4981(4) 0.51797(13) 0.0292(4) Uani 1 1 d . . . . .
H7A H 0.056046 0.399570 0.497753 0.035 Uiso 1 1 calc R U . . .
H7B H 0.096707 0.658545 0.556596 0.035 Uiso 1 1 calc R U . . .
C8 C 0.16077(10) 0.3000(4) 0.57194(13) 0.0284(4) Uani 1 1 d . . . . .
H8A H 0.184701 0.376309 0.633785 0.034 Uiso 1 1 calc R U . . .
H8B H 0.141750 0.115092 0.579586 0.034 Uiso 1 1 calc R U . . .
C9 C 0.26528(9) 0.0949(4) 0.54201(12) 0.0209(4) Uani 1 1 d . . . . .
C10 C 0.33004(10) 0.2052(4) 0.42239(13) 0.0248(4) Uani 1 1 d . . . . .
C11 C 0.28979(10) 0.3878(4) 0.36353(12) 0.0252(4) Uani 1 1 d . . . . .
H11 H 0.307006 0.446400 0.314233 0.030 Uiso 1 1 calc R U . . .
C12 C 0.36619(10) -0.1472(4) 0.55528(12) 0.0233(4) Uani 1 1 d . . . . .
C13 C 0.33321(10) -0.2250(4) 0.62395(13) 0.0239(4) Uani 1 1 d . . . . .
C14 C 0.36281(10) -0.4296(4) 0.69009(14) 0.0303(5) Uani 1 1 d . . . . .
H14 H 0.340906 -0.481557 0.735601 0.036 Uiso 1 1 calc R U . . .
C15 C 0.42587(11) -0.5555(4) 0.68704(14) 0.0331(5) Uani 1 1 d . . . . .
H15 H 0.446603 -0.694614 0.730728 0.040 Uiso 1 1 calc R U . . .
C16 C 0.45845(11) -0.4754(4) 0.61915(14) 0.0330(5) Uani 1 1 d . . . . .
H16 H 0.500993 -0.562098 0.618747 0.040 Uiso 1 1 calc R U . . .
C17 C 0.42971(10) -0.2712(4) 0.55213(13) 0.0291(4) Uani 1 1 d . . . . .
H17 H 0.451959 -0.219232 0.506973 0.035 Uiso 1 1 calc R U . . .

loop_
_atom_site_aniso_label
_atom_site_aniso_U_11
_atom_site_aniso_U_22
_atom_site_aniso_U_33
_atom_site_aniso_U_23
_atom_site_aniso_U_13
_atom_site_aniso_U_12
Cl1 0.0331(3) 0.0405(3) 0.0408(3) 0.0045(2) 0.0135(2) 0.0102(2)
F1 0.0299(6) 0.0560(7) 0.0330(7) 0.0057(6) 0.0202(5) 0.0074(6)
N1 0.0271(8) 0.0292(8) 0.0209(8) 0.0026(6) 0.0142(7) 0.0027(7)
N2 0.0252(8) 0.0257(8) 0.0217(8) 0.0013(6) 0.0100(7) -0.0013(7)
N3 0.0225(8) 0.0267(8) 0.0187(8) -0.0031(6) 0.0094(6) -0.0025(7)
C1 0.0257(10) 0.0228(9) 0.0216(10) -0.0044(7) 0.0093(8) -0.0045(8)
C2 0.0264(10) 0.0271(10) 0.0274(10) -0.0048(8) 0.0079(8) -0.0013(8)
C3 0.0341(11) 0.0313(10) 0.0250(10) 0.0042(8) 0.0084(9) 0.0000(9)
C4 0.0340(11) 0.0297(10) 0.0222(10) 0.0000(8) 0.0110(8) -0.0053(9)
C5 0.0255(10) 0.0242(9) 0.0200(9) -0.0053(8) 0.0097(8) -0.0064(8)
C6 0.0240(9) 0.0203(9) 0.0189(9) -0.0040(7) 0.0070(7) -0.0053(8)
C7 0.0301(10) 0.0325(10) 0.0297(11) 0.0011(9) 0.0162(9) 0.0025(9)
C8 0.0303(11) 0.0340(11) 0.0276(10) 0.0003(8) 0.0189(9) 0.0016(9)
C9 0.0218(9) 0.0237(9) 0.0187(9) -0.0058(7) 0.0086(7) -0.0053(8)
C10 0.0236(10) 0.0325(10) 0.0220(10) -0.0054(8) 0.0124(8) -0.0038(8)
C11 0.0290(10) 0.0329(10) 0.0183(9) -0.0020(8) 0.0139(8) -0.0068(9)
C12 0.0246(10) 0.0250(9) 0.0195(9) -0.0062(8) 0.0047(7) -0.0030(8)
C13 0.0239(10) 0.0244(9) 0.0230(10) -0.0055(8) 0.0061(8) -0.0028(8)
C14 0.0320(11) 0.0313(11) 0.0264(11) -0.0002(8) 0.0066(8) -0.0032(9)
C15 0.0320(11) 0.0306(10) 0.0305(11) -0.0016(9) -0.0009(9) 0.0007(9)
C16 0.0260(10) 0.0351(11) 0.0361(12) -0.0092(9) 0.0060(9) 0.0020(9)
C17 0.0271(10) 0.0343(10) 0.0264(10) -0.0077(8) 0.0084(8) -0.0025(9)

loop_
_atom_type_symbol
_atom_type_description
_atom_type_scat_dispersion_real
_atom_type_scat_dispersion_imag
_atom_type_scat_source
C C 0.0033 0.0016 'International Tables Vol C Tables 4.2.6.8 and 6.1.1.4'
H H 0.0000 0.0000 'International Tables Vol C Tables 4.2.6.8 and 6.1.1.4'
Cl Cl 0.1484 0.1585 'International Tables Vol C Tables 4.2.6.8 and 6.1.1.4'
F F 0.0171 0.0103 'International Tables Vol C Tables 4.2.6.8 and 6.1.1.4'
N N 0.0061 0.0033 'International Tables Vol C Tables 4.2.6.8 and 6.1.1.4'

loop_
_geom_angle_atom_site_label_1
_geom_angle_atom_site_label_2
_geom_angle_atom_site_label_3
_geom_angle
_geom_angle_site_symmetry_1
_geom_angle_site_symmetry_3
_geom_angle_publ_flag
C6 N1 C8 110.78(14) . . ?
C9 N1 C6 132.12(15) . . ?
C9 N1 C8 117.04(15) . . ?
C9 N2 C13 105.33(15) . . ?
C9 N3 C12 105.42(14) . . ?
C10 N3 C9 127.75(15) . . ?
C10 N3 C12 126.82(15) . . ?
C2 C1 C6 119.45(16) . . ?
C2 C1 C7 129.92(17) . . ?
C6 C1 C7 110.62(16) . . ?
C1 C2 Cl1 119.19(14) . . ?
C1 C2 C3 120.77(18) . . ?
C3 C2 Cl1 120.03(15) . . ?
C2 C3 H3 120.7 . . ?
C2 C3 C4 118.53(18) . . ?
C4 C3 H3 120.7 . . ?
C3 C4 H4 118.4 . . ?
C3 C4 C5 123.16(17) . . ?
C5 C4 H4 118.4 . . ?
C4 C5 C6 115.91(17) . . ?
C4 C5 C11 119.36(16) . . ?
C6 C5 C11 124.70(17) . . ?
C1 C6 N1 109.38(15) . . ?
C1 C6 C5 122.17(17) . . ?
C5 C6 N1 128.44(17) . . ?
C1 C7 H7A 111.0 . . ?
C1 C7 H7B 111.0 . . ?
C1 C7 C8 103.97(14) . . ?
H7A C7 H7B 109.0 . . ?
C8 C7 H7A 111.0 . . ?
C8 C7 H7B 111.0 . . ?
N1 C8 C7 105.11(14) . . ?
N1 C8 H8A 110.7 . . ?
N1 C8 H8B 110.7 . . ?
C7 C8 H8A 110.7 . . ?
C7 C8 H8B 110.7 . . ?
H8A C8 H8B 108.8 . . ?
N1 C9 N3 125.56(16) . . ?
N2 C9 N1 120.83(16) . . ?
N2 C9 N3 113.60(15) . . ?
F1 C10 N3 109.32(15) . . ?
C11 C10 F1 118.60(16) . . ?
C11 C10 N3 132.09(17) . . ?
C5 C11 H11 115.6 . . ?
C10 C11 C5 128.83(16) . . ?
C10 C11 H11 115.6 . . ?
C13 C12 N3 104.61(15) . . ?
C17 C12 N3 134.19(17) . . ?
C17 C12 C13 121.20(17) . . ?
N2 C13 C12 111.05(16) . . ?
C14 C13 N2 128.17(17) . . ?
C14 C13 C12 120.78(17) . . ?
C13 C14 H14 120.8 . . ?
C13 C14 C15 118.37(19) . . ?
C15 C14 H14 120.8 . . ?
C14 C15 H15 119.8 . . ?
C14 C15 C16 120.43(19) . . ?
C16 C15 H15 119.8 . . ?
C15 C16 H16 118.9 . . ?
C17 C16 C15 122.20(19) . . ?
C17 C16 H16 118.9 . . ?
C12 C17 H17 121.5 . . ?
C16 C17 C12 117.02(18) . . ?
C16 C17 H17 121.5 . . ?

loop_
_geom_bond_atom_site_label_1
_geom_bond_atom_site_label_2
_geom_bond_distance
_geom_bond_site_symmetry_2
_geom_bond_publ_flag
Cl1 C2 1.7430(19) . ?
F1 C10 1.348(2) . ?
N1 C6 1.402(2) . ?
N1 C8 1.472(2) . ?
N1 C9 1.362(2) . ?
N2 C9 1.302(2) . ?
N2 C13 1.395(2) . ?
N3 C9 1.400(2) . ?
N3 C10 1.398(2) . ?
N3 C12 1.419(2) . ?
C1 C2 1.379(3) . ?
C1 C6 1.387(3) . ?
C1 C7 1.501(2) . ?
C2 C3 1.383(3) . ?
C3 H3 0.9300 . ?
C3 C4 1.385(3) . ?
C4 H4 0.9300 . ?
C4 C5 1.398(3) . ?
C5 C6 1.400(2) . ?
C5 C11 1.455(3) . ?
C7 H7A 0.9700 . ?
C7 H7B 0.9700 . ?
C7 C8 1.528(3) . ?
C8 H8A 0.9700 . ?
C8 H8B 0.9700 . ?
C10 C11 1.316(3) . ?
C11 H11 0.9300 . ?
C12 C13 1.402(3) . ?
C12 C17 1.388(3) . ?
C13 C14 1.380(3) . ?
C14 H14 0.9300 . ?
C14 C15 1.383(3) . ?
C15 H15 0.9300 . ?
C15 C16 1.389(3) . ?
C16 H16 0.9300 . ?
C16 C17 1.383(3) . ?
C17 H17 0.9300 . ?

loop_
_geom_torsion_atom_site_label_1
_geom_torsion_atom_site_label_2
_geom_torsion_atom_site_label_3
_geom_torsion_atom_site_label_4
_geom_torsion
_geom_torsion_site_symmetry_1
_geom_torsion_site_symmetry_2
_geom_torsion_site_symmetry_3
_geom_torsion_site_symmetry_4
_geom_torsion_publ_flag
Cl1 C2 C3 C4 -178.06(14) . . . . ?
F1 C10 C11 C5 -177.37(16) . . . . ?
N2 C13 C14 C15 -179.85(17) . . . . ?
N3 C10 C11 C5 2.8(3) . . . . ?
N3 C12 C13 N2 -0.23(19) . . . . ?
N3 C12 C13 C14 179.81(16) . . . . ?
N3 C12 C17 C16 179.99(18) . . . . ?
C1 C2 C3 C4 1.0(3) . . . . ?
C1 C7 C8 N1 -3.37(19) . . . . ?
C2 C1 C6 N1 -179.30(15) . . . . ?
C2 C1 C6 C5 0.8(3) . . . . ?
C2 C1 C7 C8 -178.63(18) . . . . ?
C2 C3 C4 C5 -0.7(3) . . . . ?
C3 C4 C5 C6 0.4(3) . . . . ?
C3 C4 C5 C11 -177.79(17) . . . . ?
C4 C5 C6 N1 179.68(16) . . . . ?
C4 C5 C6 C1 -0.5(3) . . . . ?
C4 C5 C11 C10 -179.18(19) . . . . ?
C6 N1 C8 C7 3.6(2) . . . . ?
C6 N1 C9 N2 -172.80(17) . . . . ?
C6 N1 C9 N3 8.6(3) . . . . ?
C6 C1 C2 Cl1 177.99(13) . . . . ?
C6 C1 C2 C3 -1.1(3) . . . . ?
C6 C1 C7 C8 2.2(2) . . . . ?
C6 C5 C11 C10 2.8(3) . . . . ?
C7 C1 C2 Cl1 -1.1(3) . . . . ?
C7 C1 C2 C3 179.80(19) . . . . ?
C7 C1 C6 N1 0.0(2) . . . . ?
C7 C1 C6 C5 -179.90(16) . . . . ?
C8 N1 C6 C1 -2.3(2) . . . . ?
C8 N1 C6 C5 177.54(17) . . . . ?
C8 N1 C9 N2 4.2(2) . . . . ?
C8 N1 C9 N3 -174.35(16) . . . . ?
C9 N1 C6 C1 174.85(17) . . . . ?
C9 N1 C6 C5 -5.3(3) . . . . ?
C9 N1 C8 C7 -174.04(15) . . . . ?
C9 N2 C13 C12 0.0(2) . . . . ?
C9 N2 C13 C14 179.94(18) . . . . ?
C9 N3 C10 F1 176.04(15) . . . . ?
C9 N3 C10 C11 -4.1(3) . . . . ?
C9 N3 C12 C13 0.37(18) . . . . ?
C9 N3 C12 C17 -179.22(19) . . . . ?
C10 N3 C9 N1 -2.7(3) . . . . ?
C10 N3 C9 N2 178.67(16) . . . . ?
C10 N3 C12 C13 -178.73(16) . . . . ?
C10 N3 C12 C17 1.7(3) . . . . ?
C11 C5 C6 N1 -2.2(3) . . . . ?
C11 C5 C6 C1 177.61(16) . . . . ?
C12 N3 C9 N1 178.24(16) . . . . ?
C12 N3 C9 N2 -0.42(19) . . . . ?
C12 N3 C10 F1 -5.1(2) . . . . ?
C12 N3 C10 C11 174.77(19) . . . . ?
C12 C13 C14 C15 0.1(3) . . . . ?
C13 N2 C9 N1 -178.45(15) . . . . ?
C13 N2 C9 N3 0.27(19) . . . . ?
C13 C12 C17 C16 0.5(3) . . . . ?
C13 C14 C15 C16 0.4(3) . . . . ?
C14 C15 C16 C17 -0.4(3) . . . . ?
C15 C16 C17 C12 0.0(3) . . . . ?
C17 C12 C13 N2 179.42(15) . . . . ?
C17 C12 C13 C14 -0.5(3) . . . . ?
